data_4519328
loop_
_publ_author_name
'Belli, Roman G.'
'Tafuri, Victoria C.'
'Joannou, Matthew V.'
'Roberts, Courtney C.'

_publ_section_title
;
 d0 Metal-Catalyzed Alkyl--Alkyl Cross-Coupling Enabled by a Redox-Active
 Ligand
;
_journal_name_full 'ACS Catalysis'
_journal_page_first 3094
_journal_page_last 3099
_journal_paper_doi 10.1021/acscatal.1c06002
_journal_year 2022
_chemical_formula_sum 'C30 H50 N3 O3 Sc Si2'
_chemical_formula_weight 601.87
_space_group_crystal_system triclinic
_space_group_IT_number 2
_space_group_name_Hall '-P 1'
_space_group_name_H-M_alt 'P -1'
_atom_sites_solution_hydrogens geom
_atom_sites_solution_primary SHELTX
_atom_sites_solution_secondary 'SHELX difference Fourier'
_audit_creation_method SHELXL-2018/3
_cell_angle_alpha 96.21(2)
_cell_angle_beta 96.947(19)
_cell_angle_gamma 109.414(17)
_cell_formula_units_Z 2
_cell_length_a 9.295(6)
_cell_length_b 9.951(6)
_cell_length_c 18.689(11)
_cell_measurement_reflns_used 6468
_cell_measurement_temperature 125(2)
_cell_measurement_theta_max 27.45
_cell_measurement_theta_min 2.22
_cell_volume 1597.9(17)
_computing_cell_refinement 'Bruker SAINT'
_computing_data_collection 'Bruker APEX2'
_computing_data_reduction 'Bruker SAINT'
_computing_molecular_graphics 'Bruker SHELXTL'
_computing_publication_material 'Bruker SHELXTL'
_computing_structure_refinement 'SHELXL-2018/3 (Sheldrick, 2018)'
_computing_structure_solution 'SHELXT 2018/2 (Sheldrick, 2018)'
_diffrn_ambient_temperature 125(2)
_diffrn_measured_fraction_theta_full 0.999
_diffrn_measured_fraction_theta_max 0.998
_diffrn_measurement_device_type 'Bruker APEX-II CCD'
_diffrn_measurement_method '/f and /w scans'
_diffrn_radiation_type MoK\a
_diffrn_radiation_wavelength 0.71073
_diffrn_reflns_av_R_equivalents 0.0557
_diffrn_reflns_av_unetI/netI 0.0590
_diffrn_reflns_Laue_measured_fraction_full 0.999
_diffrn_reflns_Laue_measured_fraction_max 0.998
_diffrn_reflns_limit_h_max 12
_diffrn_reflns_limit_h_min -12
_diffrn_reflns_limit_k_max 12
_diffrn_reflns_limit_k_min -13
_diffrn_reflns_limit_l_max 24
_diffrn_reflns_limit_l_min -24
_diffrn_reflns_number 33301
_diffrn_reflns_point_group_measured_fraction_full 0.999
_diffrn_reflns_point_group_measured_fraction_max 0.998
_diffrn_reflns_theta_full 25.242
_diffrn_reflns_theta_max 28.317
_diffrn_reflns_theta_min 2.198
_exptl_absorpt_coefficient_mu 0.339
_exptl_absorpt_correction_type none
_exptl_crystal_colour gold
_exptl_crystal_density_diffrn 1.251
_exptl_crystal_description plate
_exptl_crystal_F_000 648
_exptl_crystal_size_max 0.040
_exptl_crystal_size_mid 0.040
_exptl_crystal_size_min 0.010
_refine_diff_density_max 0.537
_refine_diff_density_min -0.388
_refine_diff_density_rms 0.077
_refine_ls_extinction_method none
_refine_ls_goodness_of_fit_ref 1.032
_refine_ls_hydrogen_treatment constr
_refine_ls_matrix_type full
_refine_ls_number_parameters 359
_refine_ls_number_reflns 7947
_refine_ls_number_restraints 0
_refine_ls_restrained_S_all 1.032
_refine_ls_R_factor_all 0.0808
_refine_ls_R_factor_gt 0.0483
_refine_ls_shift/su_max 0.000
_refine_ls_shift/su_mean 0.000
_refine_ls_structure_factor_coef Fsqd
_refine_ls_weighting_details 'w=1/[\s^2^(Fo^2^)+(0.0594P)^2^+0.7800P] where P=(Fo^2^+2Fc^2^)/3'
_refine_ls_weighting_scheme calc
_refine_ls_wR_factor_gt 0.1159
_refine_ls_wR_factor_ref 0.1316
_reflns_Friedel_coverage 0.000
_reflns_number_gt 5592
_reflns_number_total 7947
_reflns_threshold_expression 'I > 2\s(I)'
_cod_data_source_file cs1c06002_si_003.cif
_cod_data_source_block 21041z_a
_cod_original_cell_volume 1598.1(17)
_cod_database_code 4519328
_shelx_shelxl_version_number 2018/3
_shelx_space_group_comment
;
The symmetry employed for this shelxl refinement is uniquely defined
by the following loop, which should always be used as a source of
symmetry information in preference to the above space-group names.
They are only intended as comments.
;
_shelx_estimated_absorpt_t_min 0.987
_shelx_estimated_absorpt_t_max 0.997

loop_
_space_group_symop_operation_xyz
'x, y, z'
'-x, -y, -z'

loop_
_atom_site_label
_atom_site_type_symbol
_atom_site_fract_x
_atom_site_fract_y
_atom_site_fract_z
_atom_site_U_iso_or_equiv
_atom_site_adp_type
_atom_site_occupancy
_atom_site_site_symmetry_order
_atom_site_calc_flag
_atom_site_refinement_flags_posn
_atom_site_refinement_flags_adp
_atom_site_refinement_flags_occupancy
_atom_site_disorder_assembly
_atom_site_disorder_group
Sc1 Sc 0.35567(5) 0.62667(4) 0.24898(2) 0.01917(11) Uani 1 1 d . . . . .
Si1 Si 0.64326(7) 0.77796(7) 0.14662(4) 0.02721(16) Uani 1 1 d . . . . .
Si2 Si 0.12603(8) 0.42571(7) 0.36363(4) 0.03097(17) Uani 1 1 d . . . . .
O1 O 0.16671(17) 0.48341(17) 0.16038(8) 0.0260(3) Uani 1 1 d . . . . .
O2 O 0.44998(18) 0.44394(16) 0.24517(9) 0.0292(4) Uani 1 1 d . . . . .
O3 O 0.55191(18) 0.75757(17) 0.33554(8) 0.0272(4) Uani 1 1 d . . . . .
N1 N 0.4620(2) 0.7478(2) 0.16909(10) 0.0225(4) Uani 1 1 d . . . . .
N2 N 0.2567(2) 0.78410(19) 0.24708(10) 0.0205(4) Uani 1 1 d . . . . .
N3 N 0.2084(2) 0.58330(19) 0.33080(10) 0.0227(4) Uani 1 1 d . . . . .
C1 C 0.7530(3) 0.6948(3) 0.20728(16) 0.0383(6) Uani 1 1 d . . . . .
H1A H 0.700474 0.589903 0.198985 0.057 Uiso 1 1 calc R U . . .
H1B H 0.757796 0.733245 0.258414 0.057 Uiso 1 1 calc R U . . .
H1C H 0.858100 0.717766 0.196262 0.057 Uiso 1 1 calc R U . . .
C2 C 0.6460(4) 0.6959(3) 0.05169(16) 0.0448(7) Uani 1 1 d . . . . .
H2A H 0.584059 0.729168 0.016291 0.067 Uiso 1 1 calc R U . . .
H2B H 0.602430 0.590478 0.046744 0.067 Uiso 1 1 calc R U . . .
H2C H 0.752791 0.725178 0.042489 0.067 Uiso 1 1 calc R U . . .
C3 C 0.7575(3) 0.9760(3) 0.15773(14) 0.0337(6) Uani 1 1 d . . . . .
H3A H 0.849754 0.990387 0.134780 0.051 Uiso 1 1 calc R U . . .
H3B H 0.788848 1.015839 0.209802 0.051 Uiso 1 1 calc R U . . .
H3C H 0.693556 1.025234 0.134395 0.051 Uiso 1 1 calc R U . . .
C4 C 0.3717(2) 0.8257(2) 0.14187(11) 0.0215(4) Uani 1 1 d . . . . .
C5 C 0.3792(3) 0.8804(3) 0.07613(12) 0.0279(5) Uani 1 1 d . . . . .
H5 H 0.451954 0.866945 0.047134 0.033 Uiso 1 1 calc R U . . .
C6 C 0.2841(3) 0.9536(3) 0.05169(13) 0.0321(5) Uani 1 1 d . . . . .
H6 H 0.293300 0.990686 0.007042 0.038 Uiso 1 1 calc R U . . .
C7 C 0.1765(3) 0.9724(3) 0.09232(13) 0.0302(5) Uani 1 1 d . . . . .
H7 H 0.110182 1.021252 0.075390 0.036 Uiso 1 1 calc R U . . .
C8 C 0.1646(3) 0.9199(2) 0.15808(13) 0.0254(5) Uani 1 1 d . . . . .
H8 H 0.089329 0.933023 0.185554 0.031 Uiso 1 1 calc R U . . .
C9 C 0.2611(2) 0.8483(2) 0.18463(12) 0.0210(4) Uani 1 1 d . . . . .
C10 C 0.1887(2) 0.8112(2) 0.30669(11) 0.0205(4) Uani 1 1 d . . . . .
C11 C 0.1503(3) 0.9316(2) 0.32645(13) 0.0270(5) Uani 1 1 d . . . . .
H11 H 0.163614 1.003039 0.295548 0.032 Uiso 1 1 calc R U . . .
C12 C 0.0922(3) 0.9499(3) 0.39102(14) 0.0343(6) Uani 1 1 d . . . . .
H12 H 0.064983 1.032491 0.403244 0.041 Uiso 1 1 calc R U . . .
C13 C 0.0745(3) 0.8489(3) 0.43652(14) 0.0382(6) Uani 1 1 d . . . . .
H13 H 0.034522 0.860759 0.480269 0.046 Uiso 1 1 calc R U . . .
C14 C 0.1153(3) 0.7287(3) 0.41849(13) 0.0309(5) Uani 1 1 d . . . . .
H14 H 0.106253 0.661126 0.451447 0.037 Uiso 1 1 calc R U . . .
C15 C 0.1690(2) 0.7041(2) 0.35370(12) 0.0218(4) Uani 1 1 d . . . . .
C16 C 0.1224(4) 0.2702(3) 0.2970(2) 0.0547(9) Uani 1 1 d . . . . .
H16A H 0.090104 0.284295 0.247363 0.082 Uiso 1 1 calc R U . . .
H16B H 0.049180 0.180713 0.307442 0.082 Uiso 1 1 calc R U . . .
H16C H 0.226003 0.263872 0.301328 0.082 Uiso 1 1 calc R U . . .
C17 C -0.0822(3) 0.3877(3) 0.37164(17) 0.0428(7) Uani 1 1 d . . . . .
H17A H -0.137931 0.398939 0.325996 0.064 Uiso 1 1 calc R U . . .
H17B H -0.089519 0.455562 0.411945 0.064 Uiso 1 1 calc R U . . .
H17C H -0.128229 0.288786 0.381175 0.064 Uiso 1 1 calc R U . . .
C18 C 0.2302(4) 0.4157(4) 0.45428(17) 0.0541(9) Uani 1 1 d . . . . .
H18A H 0.329010 0.404580 0.448028 0.081 Uiso 1 1 calc R U . . .
H18B H 0.166562 0.332793 0.473993 0.081 Uiso 1 1 calc R U . . .
H18C H 0.249393 0.504508 0.488153 0.081 Uiso 1 1 calc R U . . .
C19 C 0.0090(3) 0.4764(4) 0.16211(17) 0.0527(8) Uani 1 1 d . . . . .
H19A H 0.002112 0.573593 0.162437 0.063 Uiso 1 1 calc R U . . .
H19B H -0.025449 0.439955 0.206677 0.063 Uiso 1 1 calc R U . . .
C20 C -0.0892(3) 0.3784(3) 0.09681(15) 0.0441(7) Uani 1 1 d . . . . .
H20A H -0.153642 0.424813 0.070230 0.053 Uiso 1 1 calc R U . . .
H20B H -0.158070 0.288413 0.110207 0.053 Uiso 1 1 calc R U . . .
C21 C 0.0243(3) 0.3462(3) 0.04957(15) 0.0414(6) Uani 1 1 d . . . . .
H21A H 0.028491 0.248785 0.052497 0.050 Uiso 1 1 calc R U . . .
H21B H -0.004985 0.353832 -0.002146 0.050 Uiso 1 1 calc R U . . .
C22 C 0.1761(3) 0.4617(3) 0.08338(13) 0.0332(6) Uani 1 1 d . . . . .
H22A H 0.263809 0.429769 0.075404 0.040 Uiso 1 1 calc R U . . .
H22B H 0.188904 0.551653 0.062665 0.040 Uiso 1 1 calc R U . . .
C23 C 0.4338(3) 0.3417(3) 0.18009(16) 0.0390(6) Uani 1 1 d . . . . .
H23A H 0.471182 0.392962 0.139682 0.047 Uiso 1 1 calc R U . . .
H23B H 0.324429 0.278534 0.164000 0.047 Uiso 1 1 calc R U . . .
C24 C 0.5328(3) 0.2543(3) 0.20306(19) 0.0495(8) Uani 1 1 d . . . . .
H24A H 0.491587 0.155236 0.175153 0.059 Uiso 1 1 calc R U . . .
H24B H 0.641376 0.301268 0.196499 0.059 Uiso 1 1 calc R U . . .
C25 C 0.5203(3) 0.2534(3) 0.28203(19) 0.0495(8) Uani 1 1 d . . . . .
H25A H 0.607410 0.233054 0.308828 0.059 Uiso 1 1 calc R U . . .
H25B H 0.421495 0.181212 0.288326 0.059 Uiso 1 1 calc R U . . .
C26 C 0.5271(3) 0.4056(3) 0.30737(16) 0.0382(6) Uani 1 1 d . . . . .
H26A H 0.473135 0.408656 0.349711 0.046 Uiso 1 1 calc R U . . .
H26B H 0.635696 0.472188 0.321382 0.046 Uiso 1 1 calc R U . . .
C27 C 0.5813(3) 0.7331(3) 0.40998(14) 0.0420(7) Uani 1 1 d . . . . .
H27A H 0.686310 0.728874 0.421764 0.050 Uiso 1 1 calc R U . . .
H27B H 0.504610 0.641454 0.417591 0.050 Uiso 1 1 calc R U . . .
C28 C 0.5670(5) 0.8589(4) 0.45633(16) 0.0631(12) Uani 0.987(7) 1 d . . P . .
H28A H 0.648288 0.892561 0.500289 0.076 Uiso 0.987(7) 1 calc R U P . .
H28B H 0.464456 0.832252 0.471948 0.076 Uiso 0.987(7) 1 calc R U P . .
C29 C 0.5864(4) 0.9749(3) 0.40842(16) 0.0521(10) Uani 0.987(7) 1 d . . P . .
H29A H 0.490535 0.997749 0.399457 0.062 Uiso 0.987(7) 1 calc R U P . .
H29B H 0.672876 1.064107 0.431548 0.062 Uiso 0.987(7) 1 calc R U P . .
C30 C 0.6201(3) 0.9125(3) 0.33887(14) 0.0371(6) Uani 1 1 d . . . . .
H30A H 0.572847 0.944137 0.296515 0.045 Uiso 1 1 calc R U . . .
H30B H 0.733068 0.942299 0.339434 0.045 Uiso 1 1 calc R U . . .

loop_
_atom_site_aniso_label
_atom_site_aniso_U_11
_atom_site_aniso_U_22
_atom_site_aniso_U_33
_atom_site_aniso_U_23
_atom_site_aniso_U_13
_atom_site_aniso_U_12
Sc1 0.0211(2) 0.0192(2) 0.0196(2) 0.00328(15) 0.00400(16) 0.00991(16)
Si1 0.0241(3) 0.0290(3) 0.0301(3) 0.0027(3) 0.0113(3) 0.0097(3)
Si2 0.0299(3) 0.0280(4) 0.0415(4) 0.0185(3) 0.0128(3) 0.0121(3)
O1 0.0219(8) 0.0344(9) 0.0218(8) -0.0029(7) 0.0035(6) 0.0122(7)
O2 0.0300(9) 0.0209(8) 0.0380(10) 0.0036(7) 0.0010(7) 0.0127(7)
O3 0.0316(9) 0.0242(8) 0.0220(8) 0.0035(6) -0.0011(7) 0.0067(7)
N1 0.0234(9) 0.0241(10) 0.0214(9) 0.0027(7) 0.0053(7) 0.0101(8)
N2 0.0268(9) 0.0207(9) 0.0206(9) 0.0074(7) 0.0099(7) 0.0135(8)
N3 0.0254(9) 0.0219(9) 0.0241(9) 0.0076(7) 0.0069(8) 0.0105(8)
C1 0.0263(13) 0.0387(15) 0.0546(17) 0.0092(13) 0.0130(12) 0.0146(11)
C2 0.0518(17) 0.0430(16) 0.0452(16) 0.0015(13) 0.0273(14) 0.0189(14)
C3 0.0291(13) 0.0360(14) 0.0353(14) 0.0069(11) 0.0104(11) 0.0082(11)
C4 0.0210(10) 0.0227(11) 0.0191(10) 0.0027(8) 0.0025(8) 0.0059(9)
C5 0.0283(12) 0.0323(13) 0.0221(11) 0.0071(10) 0.0067(9) 0.0076(10)
C6 0.0371(14) 0.0336(13) 0.0225(12) 0.0119(10) 0.0026(10) 0.0070(11)
C7 0.0295(12) 0.0281(12) 0.0333(13) 0.0119(10) -0.0008(10) 0.0103(10)
C8 0.0255(11) 0.0245(12) 0.0294(12) 0.0081(9) 0.0068(9) 0.0108(9)
C9 0.0226(11) 0.0187(10) 0.0221(11) 0.0048(8) 0.0042(9) 0.0072(9)
C10 0.0196(10) 0.0223(11) 0.0209(10) 0.0032(8) 0.0062(8) 0.0080(9)
C11 0.0317(12) 0.0221(11) 0.0311(12) 0.0057(9) 0.0123(10) 0.0119(10)
C12 0.0420(14) 0.0282(13) 0.0353(14) -0.0014(10) 0.0162(12) 0.0142(11)
C13 0.0474(16) 0.0387(15) 0.0326(14) 0.0022(11) 0.0224(12) 0.0161(12)
C14 0.0392(14) 0.0320(13) 0.0245(12) 0.0090(10) 0.0143(10) 0.0119(11)
C15 0.0232(11) 0.0210(11) 0.0229(11) 0.0046(9) 0.0073(9) 0.0084(9)
C16 0.0600(19) 0.0240(14) 0.090(3) 0.0172(15) 0.0383(18) 0.0157(13)
C17 0.0342(14) 0.0397(15) 0.0568(18) 0.0156(14) 0.0173(13) 0.0100(12)
C18 0.0488(17) 0.071(2) 0.0575(19) 0.0479(17) 0.0173(15) 0.0258(16)
C19 0.0215(13) 0.081(2) 0.0494(18) -0.0197(16) -0.0007(12) 0.0208(14)
C20 0.0285(13) 0.0580(19) 0.0368(15) 0.0048(13) 0.0050(12) 0.0046(13)
C21 0.0431(16) 0.0402(15) 0.0334(14) -0.0024(12) -0.0011(12) 0.0100(13)
C22 0.0342(13) 0.0407(14) 0.0231(12) -0.0033(10) 0.0069(10) 0.0126(11)
C23 0.0360(14) 0.0284(13) 0.0520(17) -0.0061(12) 0.0071(13) 0.0145(11)
C24 0.0337(15) 0.0300(14) 0.085(2) -0.0062(15) 0.0085(15) 0.0162(12)
C25 0.0293(14) 0.0291(14) 0.092(3) 0.0176(15) 0.0029(15) 0.0122(12)
C26 0.0316(13) 0.0369(15) 0.0507(16) 0.0136(13) 0.0025(12) 0.0174(12)
C27 0.0477(16) 0.0433(16) 0.0271(13) 0.0090(12) -0.0087(12) 0.0098(13)
C28 0.089(3) 0.058(2) 0.0277(16) -0.0003(14) 0.0058(16) 0.0095(19)
C29 0.067(2) 0.0419(18) 0.0409(17) -0.0072(13) -0.0009(15) 0.0182(16)
C30 0.0427(15) 0.0252(13) 0.0327(13) 0.0023(11) 0.0006(12) 0.0007(11)

loop_
_atom_type_symbol
_atom_type_description
_atom_type_scat_dispersion_real
_atom_type_scat_dispersion_imag
_atom_type_scat_source
C C 0.0033 0.0016 'International Tables Vol C Tables 4.2.6.8 and 6.1.1.4'
H H 0.0000 0.0000 'International Tables Vol C Tables 4.2.6.8 and 6.1.1.4'
N N 0.0061 0.0033 'International Tables Vol C Tables 4.2.6.8 and 6.1.1.4'
O O 0.0106 0.0060 'International Tables Vol C Tables 4.2.6.8 and 6.1.1.4'
Sc Sc 0.2519 0.3716 'International Tables Vol C Tables 4.2.6.8 and 6.1.1.4'
Si Si 0.0817 0.0704 'International Tables Vol C Tables 4.2.6.8 and 6.1.1.4'

loop_
_geom_angle_atom_site_label_1
_geom_angle_atom_site_label_2
_geom_angle_atom_site_label_3
_geom_angle
_geom_angle_site_symmetry_1
_geom_angle_site_symmetry_3
_geom_angle_publ_flag
N2 Sc1 N1 77.22(8) . . ?
N2 Sc1 N3 76.85(7) . . ?
N1 Sc1 N3 154.01(7) . . ?
N2 Sc1 O3 94.12(8) . . ?
N1 Sc1 O3 90.79(8) . . ?
N3 Sc1 O3 89.29(8) . . ?
N2 Sc1 O1 89.95(8) . . ?
N1 Sc1 O1 89.33(8) . . ?
N3 Sc1 O1 92.43(8) . . ?
O3 Sc1 O1 175.85(6) . . ?
N2 Sc1 O2 176.00(7) . . ?
N1 Sc1 O2 102.95(7) . . ?
N3 Sc1 O2 103.04(7) . . ?
O3 Sc1 O2 89.88(7) . . ?
O1 Sc1 O2 86.05(7) . . ?
N1 Si1 C1 110.00(11) . . ?
N1 Si1 C3 111.38(11) . . ?
C1 Si1 C3 107.98(13) . . ?
N1 Si1 C2 115.26(12) . . ?
C1 Si1 C2 104.35(14) . . ?
C3 Si1 C2 107.43(13) . . ?
N3 Si2 C16 109.26(12) . . ?
N3 Si2 C17 113.27(11) . . ?
C16 Si2 C17 104.11(14) . . ?
N3 Si2 C18 114.05(13) . . ?
C16 Si2 C18 107.74(17) . . ?
C17 Si2 C18 107.81(14) . . ?
C19 O1 C22 104.55(19) . . ?
C19 O1 Sc1 119.49(15) . . ?
C22 O1 Sc1 126.07(14) . . ?
C26 O2 C23 109.57(19) . . ?
C26 O2 Sc1 125.36(15) . . ?
C23 O2 Sc1 124.98(15) . . ?
C27 O3 C30 105.02(18) . . ?
C27 O3 Sc1 127.45(15) . . ?
C30 O3 Sc1 120.75(14) . . ?
C4 N1 Si1 119.84(15) . . ?
C4 N1 Sc1 110.25(14) . . ?
Si1 N1 Sc1 129.20(10) . . ?
C9 N2 C10 127.01(18) . . ?
C9 N2 Sc1 115.82(14) . . ?
C10 N2 Sc1 117.13(14) . . ?
C15 N3 Si2 118.88(15) . . ?
C15 N3 Sc1 111.07(13) . . ?
Si2 N3 Sc1 129.82(10) . . ?
C5 C4 N1 125.3(2) . . ?
C5 C4 C9 117.6(2) . . ?
N1 C4 C9 117.16(18) . . ?
C6 C5 C4 122.3(2) . . ?
C7 C6 C5 119.7(2) . . ?
C6 C7 C8 120.1(2) . . ?
C7 C8 C9 121.3(2) . . ?
N2 C9 C8 127.4(2) . . ?
N2 C9 C4 113.44(19) . . ?
C8 C9 C4 119.0(2) . . ?
C11 C10 N2 127.2(2) . . ?
C11 C10 C15 119.1(2) . . ?
N2 C10 C15 113.53(18) . . ?
C10 C11 C12 121.3(2) . . ?
C13 C12 C11 119.9(2) . . ?
C12 C13 C14 119.7(2) . . ?
C13 C14 C15 122.1(2) . . ?
C14 C15 N3 125.4(2) . . ?
C14 C15 C10 117.8(2) . . ?
N3 C15 C10 116.84(19) . . ?
O1 C19 C20 107.9(2) . . ?
C19 C20 C21 105.2(2) . . ?
C22 C21 C20 102.7(2) . . ?
O1 C22 C21 104.2(2) . . ?
O2 C23 C24 104.9(2) . . ?
C25 C24 C23 102.3(2) . . ?
C24 C25 C26 102.5(2) . . ?
O2 C26 C25 104.7(2) . . ?
O3 C27 C28 105.2(2) . . ?
C27 C28 C29 105.4(2) . . ?
C30 C29 C28 105.0(3) . . ?
O3 C30 C29 104.7(2) . . ?

loop_
_geom_bond_atom_site_label_1
_geom_bond_atom_site_label_2
_geom_bond_distance
_geom_bond_site_symmetry_2
_geom_bond_publ_flag
Sc1 N2 2.065(2) . ?
Sc1 N1 2.148(2) . ?
Sc1 N3 2.157(2) . ?
Sc1 O3 2.2117(19) . ?
Sc1 O1 2.2317(19) . ?
Sc1 O2 2.2642(19) . ?
Si1 N1 1.722(2) . ?
Si1 C1 1.869(3) . ?
Si1 C3 1.877(3) . ?
Si1 C2 1.878(3) . ?
Si2 N3 1.716(2) . ?
Si2 C16 1.867(3) . ?
Si2 C17 1.873(3) . ?
Si2 C18 1.877(3) . ?
O1 C19 1.449(3) . ?
O1 C22 1.449(3) . ?
O2 C26 1.445(3) . ?
O2 C23 1.457(3) . ?
O3 C27 1.448(3) . ?
O3 C30 1.450(3) . ?
N1 C4 1.407(3) . ?
N2 C9 1.389(3) . ?
N2 C10 1.390(3) . ?
N3 C15 1.408(3) . ?
C4 C5 1.397(3) . ?
C4 C9 1.435(3) . ?
C5 C6 1.387(3) . ?
C6 C7 1.374(4) . ?
C7 C8 1.388(3) . ?
C8 C9 1.398(3) . ?
C10 C11 1.386(3) . ?
C10 C15 1.433(3) . ?
C11 C12 1.399(3) . ?
C12 C13 1.368(4) . ?
C13 C14 1.391(4) . ?
C14 C15 1.392(3) . ?
C19 C20 1.468(4) . ?
C20 C21 1.545(4) . ?
C21 C22 1.503(4) . ?
C23 C24 1.518(4) . ?
C24 C25 1.495(5) . ?
C25 C26 1.515(4) . ?
C27 C28 1.496(5) . ?
C28 C29 1.514(5) . ?
C29 C30 1.492(4) . ?

loop_
_geom_torsion_atom_site_label_1
_geom_torsion_atom_site_label_2
_geom_torsion_atom_site_label_3
_geom_torsion_atom_site_label_4
_geom_torsion
_geom_torsion_site_symmetry_1
_geom_torsion_site_symmetry_2
_geom_torsion_site_symmetry_3
_geom_torsion_site_symmetry_4
_geom_torsion_publ_flag
C1 Si1 N1 C4 166.35(17) . . . . ?
C3 Si1 N1 C4 46.7(2) . . . . ?
C2 Si1 N1 C4 -76.0(2) . . . . ?
C1 Si1 N1 Sc1 -3.03(17) . . . . ?
C3 Si1 N1 Sc1 -122.71(14) . . . . ?
C2 Si1 N1 Sc1 114.58(16) . . . . ?
C16 Si2 N3 C15 154.28(19) . . . . ?
C17 Si2 N3 C15 38.7(2) . . . . ?
C18 Si2 N3 C15 -85.1(2) . . . . ?
C16 Si2 N3 Sc1 -19.61(19) . . . . ?
C17 Si2 N3 Sc1 -135.17(15) . . . . ?
C18 Si2 N3 Sc1 101.01(17) . . . . ?
Si1 N1 C4 C5 28.7(3) . . . . ?
Sc1 N1 C4 C5 -160.08(19) . . . . ?
Si1 N1 C4 C9 -152.53(16) . . . . ?
Sc1 N1 C4 C9 18.7(2) . . . . ?
N1 C4 C5 C6 178.5(2) . . . . ?
C9 C4 C5 C6 -0.3(3) . . . . ?
C4 C5 C6 C7 -0.9(4) . . . . ?
C5 C6 C7 C8 0.9(4) . . . . ?
C6 C7 C8 C9 0.4(4) . . . . ?
C10 N2 C9 C8 -20.0(4) . . . . ?
Sc1 N2 C9 C8 157.68(19) . . . . ?
C10 N2 C9 C4 165.0(2) . . . . ?
Sc1 N2 C9 C4 -17.3(2) . . . . ?
C7 C8 C9 N2 -176.3(2) . . . . ?
C7 C8 C9 C4 -1.6(3) . . . . ?
C5 C4 C9 N2 176.96(19) . . . . ?
N1 C4 C9 N2 -1.9(3) . . . . ?
C5 C4 C9 C8 1.5(3) . . . . ?
N1 C4 C9 C8 -177.4(2) . . . . ?
C9 N2 C10 C11 -19.5(4) . . . . ?
Sc1 N2 C10 C11 162.80(19) . . . . ?
C9 N2 C10 C15 165.2(2) . . . . ?
Sc1 N2 C10 C15 -12.5(2) . . . . ?
N2 C10 C11 C12 -175.4(2) . . . . ?
C15 C10 C11 C12 -0.3(3) . . . . ?
C10 C11 C12 C13 1.0(4) . . . . ?
C11 C12 C13 C14 0.4(4) . . . . ?
C12 C13 C14 C15 -2.4(4) . . . . ?
C13 C14 C15 N3 -178.2(2) . . . . ?
C13 C14 C15 C10 3.0(4) . . . . ?
Si2 N3 C15 C14 24.6(3) . . . . ?
Sc1 N3 C15 C14 -160.4(2) . . . . ?
Si2 N3 C15 C10 -156.54(16) . . . . ?
Sc1 N3 C15 C10 18.4(2) . . . . ?
C11 C10 C15 C14 -1.6(3) . . . . ?
N2 C10 C15 C14 174.1(2) . . . . ?
C11 C10 C15 N3 179.4(2) . . . . ?
N2 C10 C15 N3 -4.8(3) . . . . ?
C22 O1 C19 C20 30.6(3) . . . . ?
Sc1 O1 C19 C20 178.30(19) . . . . ?
O1 C19 C20 C21 -8.8(4) . . . . ?
C19 C20 C21 C22 -15.2(3) . . . . ?
C19 O1 C22 C21 -40.2(3) . . . . ?
Sc1 O1 C22 C21 174.93(15) . . . . ?
C20 C21 C22 O1 33.8(3) . . . . ?
C26 O2 C23 C24 -10.4(3) . . . . ?
Sc1 O2 C23 C24 172.88(16) . . . . ?
O2 C23 C24 C25 31.3(3) . . . . ?
C23 C24 C25 C26 -39.7(3) . . . . ?
C23 O2 C26 C25 -14.5(3) . . . . ?
Sc1 O2 C26 C25 162.15(16) . . . . ?
C24 C25 C26 O2 33.9(3) . . . . ?
C30 O3 C27 C28 36.2(3) . . . . ?
Sc1 O3 C27 C28 -114.6(2) . . . . ?
O3 C27 C28 C29 -19.8(3) . . . . ?
C27 C28 C29 C30 -3.3(4) . . . . ?
C27 O3 C30 C29 -38.3(3) . . . . ?
Sc1 O3 C30 C29 114.8(2) . . . . ?
C28 C29 C30 O3 25.1(3) . . . . ?
